data_7150685
loop_
_publ_author_name
'Zhang, Jian-Hong'
'Cheng, Ying'

_publ_section_title
;
 The [3 + 2] cycloaddition reaction of thiazole carbene-derived C-C-Se
 1,3-dipoles: a concise and highly efficient strategy for the
 construction of multifunctional dihydroselenophenes and
 selenopheno[2,3-b]pyrazines
;
_journal_issue 16
_journal_name_full 'Organic &amp; Biomolecular Chemistry'
_journal_page_first 3264
_journal_page_last 3270
_journal_paper_doi 10.1039/b904575a
_journal_volume 7
_journal_year 2009
_chemical_formula_sum 'C27 H21 Br Cl2 N2 O2 Se'
_chemical_formula_weight 635.23
_chemical_name_common
;
(2Z,5Z)-Methyl 4-(4-bromobenzylamino)-5-(3,4-
dichlorophenylimino)-2-(2-phenylethylidene)-2,5-dihydroselenophene-3-
carboxylate
;
_chemical_name_systematic
;
?
;
_space_group_IT_number 2
_symmetry_cell_setting triclinic
_symmetry_space_group_name_Hall '-P 1'
_symmetry_space_group_name_H-M 'P -1'
_atom_sites_solution_hydrogens geom
_atom_sites_solution_primary direct
_atom_sites_solution_secondary difmap
_audit_creation_method SHELXL-97
_cell_angle_alpha 88.96(3)
_cell_angle_beta 72.07(3)
_cell_angle_gamma 80.99(3)
_cell_formula_units_Z 2
_cell_length_a 9.781(2)
_cell_length_b 11.518(2)
_cell_length_c 11.812(2)
_cell_measurement_reflns_used 3641
_cell_measurement_temperature 113(2)
_cell_measurement_theta_max 27.876
_cell_measurement_theta_min 2.508
_cell_volume 1249.8(5)
_computing_cell_refinement crystalclear
_computing_data_collection crystalclear
_computing_data_reduction crystalclear
_computing_molecular_graphics 'Bruker SHELXTL'
_computing_publication_material 'Bruker SHELXTL'
_computing_structure_refinement 'SHELXL-97 (Sheldrick, 1997)'
_computing_structure_solution 'SHELXS-97 (Sheldrick, 1990)'
_diffrn_ambient_temperature 113(2)
_diffrn_detector_area_resol_mean 7.31
_diffrn_measured_fraction_theta_full 0.983
_diffrn_measured_fraction_theta_max 0.983
_diffrn_measurement_device_type 'rigaku saturn'
_diffrn_measurement_method '\w scans'
_diffrn_radiation_monochromator confocal
_diffrn_radiation_source 'Rotating anode'
_diffrn_radiation_type MoK\a
_diffrn_radiation_wavelength 0.71073
_diffrn_reflns_av_R_equivalents 0.0355
_diffrn_reflns_av_sigmaI/netI 0.0798
_diffrn_reflns_limit_h_max 12
_diffrn_reflns_limit_h_min -12
_diffrn_reflns_limit_k_max 9
_diffrn_reflns_limit_k_min -15
_diffrn_reflns_limit_l_max 15
_diffrn_reflns_limit_l_min -15
_diffrn_reflns_number 9144
_diffrn_reflns_theta_full 27.87
_diffrn_reflns_theta_max 27.87
_diffrn_reflns_theta_min 2.51
_diffrn_standards_decay_% 0
_diffrn_standards_interval_count 0
_diffrn_standards_interval_time 0
_diffrn_standards_number 0
_exptl_absorpt_coefficient_mu 3.343
_exptl_absorpt_correction_T_max 0.7310
_exptl_absorpt_correction_T_min 0.6168
_exptl_absorpt_correction_type multi-scan
_exptl_absorpt_process_details crystalclear
_exptl_crystal_density_diffrn 1.688
_exptl_crystal_density_method 'not measured'
_exptl_crystal_F_000 632
_exptl_crystal_size_max 0.16
_exptl_crystal_size_mid 0.14
_exptl_crystal_size_min 0.10
_refine_diff_density_max 0.966
_refine_diff_density_min -0.979
_refine_diff_density_rms 0.105
_refine_ls_extinction_method none
_refine_ls_goodness_of_fit_ref 0.946
_refine_ls_hydrogen_treatment mixed
_refine_ls_matrix_type full
_refine_ls_number_parameters 321
_refine_ls_number_reflns 5860
_refine_ls_number_restraints 0
_refine_ls_restrained_S_all 0.946
_refine_ls_R_factor_all 0.0579
_refine_ls_R_factor_gt 0.0367
_refine_ls_shift/su_max 0.001
_refine_ls_shift/su_mean 0.000
_refine_ls_structure_factor_coef Fsqd
_refine_ls_weighting_details 'calc w=1/[\s^2^(Fo^2^)+(0.0434P)^2^+0.0000P] where P=(Fo^2^+2Fc^2^)/3'
_refine_ls_weighting_scheme calc
_refine_ls_wR_factor_gt 0.0852
_refine_ls_wR_factor_ref 0.0921
_reflns_number_gt 3612
_reflns_number_total 5860
_reflns_threshold_expression >2sigma(I)
_cod_data_source_file b904575a.txt
_cod_data_source_block r80413e
_cod_depositor_comments
;
The following automatic conversions were performed:
'_symmetry_cell_setting' value 'Triclinic' changed to 'triclinic'
according to '/home/saulius/struct/CIF-dictionaries/cif_core.dic'
dictionary named 'cif_core.dic' version 2.4.1 from
2010-06-29.

'_exptl_absorpt_correction_type' value 'MULTI-SCAN' changed
to 'multi-scan' according to
'/home/saulius/struct/CIF-dictionaries/cif_core.dic' dictionary named
'cif_core.dic' version 2.4.1 from 2010-06-29.

Automatic conversion script
Id: cif_fix_enum 1527 2010-12-29 10:47:43Z saulius 
;
_cod_original_cell_volume 1249.8(4)
_cod_original_sg_symbol_H-M P-1
_cod_database_code 7150685

loop_
_symmetry_equiv_pos_as_xyz
'x, y, z'
'-x, -y, -z'

loop_
_atom_site_label
_atom_site_type_symbol
_atom_site_fract_x
_atom_site_fract_y
_atom_site_fract_z
_atom_site_U_iso_or_equiv
_atom_site_adp_type
_atom_site_occupancy
_atom_site_symmetry_multiplicity
_atom_site_calc_flag
_atom_site_refinement_flags
_atom_site_disorder_assembly
_atom_site_disorder_group
Se1 Se 1.10363(3) 0.24579(3) 0.37834(3) 0.02424(10) Uani 1 1 d . . .
Br1 Br 0.65616(4) -0.20558(3) 0.94542(3) 0.03573(11) Uani 1 1 d . . .
Cl1 Cl 1.61971(8) -0.00200(7) 0.24160(7) 0.02942(19) Uani 1 1 d . . .
Cl2 Cl 1.57762(10) -0.26624(8) 0.30198(9) 0.0396(2) Uani 1 1 d . . .
O1 O 0.7246(3) 0.47691(19) 0.73743(19) 0.0287(5) Uani 1 1 d . . .
O2 O 0.6723(2) 0.5059(2) 0.5672(2) 0.0317(6) Uani 1 1 d . . .
N1 N 0.9387(3) 0.3056(2) 0.7385(2) 0.0224(6) Uani 1 1 d . . .
N2 N 1.1428(3) 0.1231(2) 0.5830(2) 0.0219(6) Uani 1 1 d . . .
C1 C 0.7649(4) 0.1215(3) 0.8364(3) 0.0253(7) Uani 1 1 d . . .
H1 H 0.7179 0.1929 0.8143 0.030 Uiso 1 1 calc R . .
C2 C 0.6896(3) 0.0272(3) 0.8685(3) 0.0242(7) Uani 1 1 d . . .
H2 H 0.5919 0.0334 0.8678 0.029 Uiso 1 1 calc R . .
C3 C 0.7590(3) -0.0758(3) 0.9014(3) 0.0223(7) Uani 1 1 d . . .
C4 C 0.9001(3) -0.0875(3) 0.9014(3) 0.0241(7) Uani 1 1 d . . .
H4 H 0.9466 -0.1590 0.9236 0.029 Uiso 1 1 calc R . .
C5 C 0.9746(3) 0.0078(3) 0.8682(3) 0.0228(7) Uani 1 1 d . . .
H5 H 1.0730 0.0003 0.8675 0.027 Uiso 1 1 calc R . .
C6 C 0.9090(3) 0.1125(3) 0.8364(3) 0.0198(7) Uani 1 1 d . . .
C7 C 0.9877(4) 0.2173(3) 0.8143(3) 0.0225(7) Uani 1 1 d . . .
H7A H 0.9755 0.2555 0.8919 0.027 Uiso 1 1 calc R . .
H7B H 1.0929 0.1891 0.7769 0.027 Uiso 1 1 calc R . .
C8 C 0.9646(3) 0.3009(3) 0.6187(3) 0.0201(7) Uani 1 1 d . . .
C9 C 1.0788(3) 0.2117(3) 0.5417(3) 0.0204(7) Uani 1 1 d . . .
C10 C 0.9400(3) 0.3680(3) 0.4296(3) 0.0200(7) Uani 1 1 d . . .
C11 C 0.8873(3) 0.3780(3) 0.5605(3) 0.0189(6) Uani 1 1 d . . .
C12 C 0.7587(4) 0.4564(3) 0.6298(3) 0.0220(7) Uani 1 1 d . . .
C13 C 0.5421(4) 0.5819(3) 0.6345(3) 0.0386(9) Uani 1 1 d . . .
H13A H 0.4829 0.5373 0.6970 0.058 Uiso 1 1 calc R . .
H13B H 0.4863 0.6129 0.5814 0.058 Uiso 1 1 calc R . .
H13C H 0.5685 0.6473 0.6710 0.058 Uiso 1 1 calc R . .
C14 C 0.8934(3) 0.4324(3) 0.3488(3) 0.0214(7) Uani 1 1 d . . .
H14 H 0.8115 0.4924 0.3782 0.026 Uiso 1 1 calc R . .
C15 C 0.9592(3) 0.4178(3) 0.2166(3) 0.0244(7) Uani 1 1 d . . .
H15A H 1.0365 0.3479 0.1981 0.029 Uiso 1 1 calc R . .
H15B H 1.0054 0.4874 0.1859 0.029 Uiso 1 1 calc R . .
C16 C 0.8492(3) 0.4031(3) 0.1527(3) 0.0185(6) Uani 1 1 d . . .
C17 C 0.8136(3) 0.4901(3) 0.0785(3) 0.0203(7) Uani 1 1 d . . .
H17 H 0.8558 0.5600 0.0698 0.024 Uiso 1 1 calc R . .
C18 C 0.7163(3) 0.4750(3) 0.0170(3) 0.0236(7) Uani 1 1 d . . .
H18 H 0.6926 0.5344 -0.0338 0.028 Uiso 1 1 calc R . .
C19 C 0.6543(3) 0.3736(3) 0.0300(3) 0.0239(7) Uani 1 1 d . . .
H19 H 0.5888 0.3632 -0.0125 0.029 Uiso 1 1 calc R . .
C20 C 0.6870(3) 0.2876(3) 0.1043(3) 0.0241(7) Uani 1 1 d . . .
H20 H 0.6439 0.2182 0.1133 0.029 Uiso 1 1 calc R . .
C21 C 0.7838(3) 0.3028(3) 0.1663(3) 0.0204(6) Uani 1 1 d . . .
H21 H 0.8052 0.2439 0.2184 0.024 Uiso 1 1 calc R . .
C22 C 1.2464(3) 0.0357(3) 0.5100(3) 0.0197(6) Uani 1 1 d . . .
C23 C 1.3686(3) 0.0581(3) 0.4180(3) 0.0216(7) Uani 1 1 d . . .
H23 H 1.3814 0.1370 0.3989 0.026 Uiso 1 1 calc R . .
C24 C 1.4699(3) -0.0330(3) 0.3551(3) 0.0217(7) Uani 1 1 d . . .
C25 C 1.4523(3) -0.1498(3) 0.3801(3) 0.0248(7) Uani 1 1 d . . .
C26 C 1.3317(3) -0.1731(3) 0.4715(3) 0.0249(7) Uani 1 1 d . . .
H26 H 1.3191 -0.2522 0.4895 0.030 Uiso 1 1 calc R . .
C27 C 1.2298(4) -0.0819(3) 0.5365(3) 0.0242(7) Uani 1 1 d . . .
H27 H 1.1483 -0.0988 0.5993 0.029 Uiso 1 1 calc R . .
H1A H 0.870(4) 0.349(3) 0.769(3) 0.020(10) Uiso 1 1 d . . .

loop_
_atom_site_aniso_label
_atom_site_aniso_U_11
_atom_site_aniso_U_22
_atom_site_aniso_U_33
_atom_site_aniso_U_23
_atom_site_aniso_U_13
_atom_site_aniso_U_12
Se1 0.02415(18) 0.03101(19) 0.01547(17) -0.00003(13) -0.00555(14) 0.00081(14)
Br1 0.0307(2) 0.02809(19) 0.0421(2) -0.00549(16) 0.00090(18) -0.01006(16)
Cl1 0.0212(4) 0.0363(5) 0.0286(5) 0.0046(4) -0.0045(4) -0.0049(4)
Cl2 0.0399(5) 0.0269(4) 0.0428(6) -0.0063(4) -0.0033(5) 0.0035(4)
O1 0.0362(13) 0.0293(13) 0.0182(12) -0.0031(10) -0.0098(11) 0.0048(11)
O2 0.0299(13) 0.0418(14) 0.0188(12) -0.0017(11) -0.0094(11) 0.0123(11)
N1 0.0289(16) 0.0238(15) 0.0132(14) -0.0010(12) -0.0073(14) 0.0009(14)
N2 0.0269(14) 0.0218(14) 0.0175(14) 0.0005(11) -0.0077(12) -0.0033(12)
C1 0.0287(18) 0.0248(17) 0.0239(18) -0.0003(14) -0.0131(16) 0.0012(14)
C2 0.0196(16) 0.0293(17) 0.0243(18) -0.0041(14) -0.0082(15) -0.0022(14)
C3 0.0238(16) 0.0230(16) 0.0156(16) -0.0074(13) 0.0004(14) -0.0032(14)
C4 0.0247(17) 0.0225(16) 0.0238(17) 0.0008(14) -0.0073(15) -0.0008(14)
C5 0.0208(16) 0.0268(17) 0.0202(17) 0.0010(14) -0.0069(15) -0.0008(14)
C6 0.0236(16) 0.0252(16) 0.0113(15) -0.0004(13) -0.0069(14) -0.0030(14)
C7 0.0299(17) 0.0236(16) 0.0180(17) 0.0030(13) -0.0139(15) -0.0032(14)
C8 0.0229(16) 0.0221(15) 0.0164(16) 0.0002(13) -0.0061(14) -0.0071(13)
C9 0.0213(16) 0.0227(16) 0.0188(16) 0.0011(13) -0.0071(14) -0.0061(13)
C10 0.0229(16) 0.0213(15) 0.0194(16) 0.0011(13) -0.0109(14) -0.0058(13)
C11 0.0238(16) 0.0202(15) 0.0128(15) -0.0016(12) -0.0054(14) -0.0039(13)
C12 0.0273(17) 0.0204(16) 0.0185(17) 0.0021(13) -0.0081(15) -0.0026(14)
C13 0.034(2) 0.046(2) 0.027(2) -0.0027(17) -0.0079(18) 0.0174(18)
C14 0.0231(16) 0.0261(16) 0.0142(15) -0.0020(13) -0.0048(14) -0.0038(14)
C15 0.0247(17) 0.0329(18) 0.0183(16) 0.0034(14) -0.0098(15) -0.0071(15)
C16 0.0190(15) 0.0228(15) 0.0117(15) -0.0022(12) -0.0033(13) 0.0001(13)
C17 0.0246(16) 0.0195(15) 0.0170(16) -0.0006(13) -0.0067(14) -0.0037(13)
C18 0.0268(17) 0.0230(16) 0.0208(17) 0.0069(14) -0.0104(15) 0.0026(14)
C19 0.0217(16) 0.0327(18) 0.0180(16) -0.0049(14) -0.0071(14) -0.0039(14)
C20 0.0255(17) 0.0202(16) 0.0265(18) 0.0006(14) -0.0074(15) -0.0046(14)
C21 0.0224(16) 0.0184(15) 0.0177(16) 0.0022(12) -0.0041(14) 0.0003(13)
C22 0.0213(15) 0.0213(15) 0.0187(16) 0.0018(13) -0.0112(14) 0.0006(13)
C23 0.0258(17) 0.0184(15) 0.0231(17) 0.0031(13) -0.0116(15) -0.0035(13)
C24 0.0220(16) 0.0279(17) 0.0179(16) 0.0025(13) -0.0096(14) -0.0059(14)
C25 0.0252(17) 0.0233(16) 0.0277(18) -0.0048(14) -0.0123(16) -0.0004(14)
C26 0.0284(18) 0.0204(16) 0.0271(19) 0.0003(14) -0.0101(16) -0.0040(14)
C27 0.0255(17) 0.0260(17) 0.0220(17) 0.0038(14) -0.0082(15) -0.0050(14)

loop_
_atom_type_symbol
_atom_type_description
_atom_type_scat_dispersion_real
_atom_type_scat_dispersion_imag
_atom_type_scat_source
C C 0.0033 0.0016 'International Tables Vol C Tables 4.2.6.8 and 6.1.1.4'
H H 0.0000 0.0000 'International Tables Vol C Tables 4.2.6.8 and 6.1.1.4'
N N 0.0061 0.0033 'International Tables Vol C Tables 4.2.6.8 and 6.1.1.4'
O O 0.0106 0.0060 'International Tables Vol C Tables 4.2.6.8 and 6.1.1.4'
Cl Cl 0.1484 0.1585 'International Tables Vol C Tables 4.2.6.8 and 6.1.1.4'
Se Se -0.0929 2.2259 'International Tables Vol C Tables 4.2.6.8 and 6.1.1.4'
Br Br -0.2901 2.4595 'International Tables Vol C Tables 4.2.6.8 and 6.1.1.4'

loop_
_geom_angle_atom_site_label_1
_geom_angle_atom_site_label_2
_geom_angle_atom_site_label_3
_geom_angle
_geom_angle_site_symmetry_1
_geom_angle_site_symmetry_3
_geom_angle_publ_flag
C10 Se1 C9 88.44(13) . . ?
C12 O2 C13 115.7(3) . . ?
C8 N1 C7 128.8(3) . . ?
C8 N1 H1A 111(2) . . ?
C7 N1 H1A 116(3) . . ?
C9 N2 C22 122.9(3) . . ?
C2 C1 C6 120.7(3) . . ?
C2 C1 H1 119.7 . . ?
C6 C1 H1 119.7 . . ?
C3 C2 C1 119.0(3) . . ?
C3 C2 H2 120.5 . . ?
C1 C2 H2 120.5 . . ?
C4 C3 C2 121.6(3) . . ?
C4 C3 Br1 119.1(2) . . ?
C2 C3 Br1 119.2(2) . . ?
C3 C4 C5 118.6(3) . . ?
C3 C4 H4 120.7 . . ?
C5 C4 H4 120.7 . . ?
C6 C5 C4 121.6(3) . . ?
C6 C5 H5 119.2 . . ?
C4 C5 H5 119.2 . . ?
C5 C6 C1 118.4(3) . . ?
C5 C6 C7 119.8(2) . . ?
C1 C6 C7 121.5(3) . . ?
N1 C7 C6 114.8(2) . . ?
N1 C7 H7A 108.6 . . ?
C6 C7 H7A 108.6 . . ?
N1 C7 H7B 108.6 . . ?
C6 C7 H7B 108.6 . . ?
H7A C7 H7B 107.5 . . ?
N1 C8 C11 123.1(3) . . ?
N1 C8 C9 121.4(3) . . ?
C11 C8 C9 115.5(3) . . ?
N2 C9 C8 122.8(3) . . ?
N2 C9 Se1 127.4(3) . . ?
C8 C9 Se1 109.73(19) . . ?
C14 C10 C11 130.0(3) . . ?
C14 C10 Se1 119.9(3) . . ?
C11 C10 Se1 110.07(19) . . ?
C8 C11 C12 119.4(3) . . ?
C8 C11 C10 115.7(3) . . ?
C12 C11 C10 124.8(2) . . ?
O1 C12 O2 120.2(3) . . ?
O1 C12 C11 125.2(3) . . ?
O2 C12 C11 114.6(3) . . ?
O2 C13 H13A 109.5 . . ?
O2 C13 H13B 109.5 . . ?
H13A C13 H13B 109.5 . . ?
O2 C13 H13C 109.5 . . ?
H13A C13 H13C 109.5 . . ?
H13B C13 H13C 109.5 . . ?
C10 C14 C15 125.6(3) . . ?
C10 C14 H14 117.2 . . ?
C15 C14 H14 117.2 . . ?
C14 C15 C16 113.3(3) . . ?
C14 C15 H15A 108.9 . . ?
C16 C15 H15A 108.9 . . ?
C14 C15 H15B 108.9 . . ?
C16 C15 H15B 108.9 . . ?
H15A C15 H15B 107.7 . . ?
C21 C16 C17 118.9(2) . . ?
C21 C16 C15 120.8(2) . . ?
C17 C16 C15 120.2(2) . . ?
C16 C17 C18 120.2(3) . . ?
C16 C17 H17 119.9 . . ?
C18 C17 H17 119.9 . . ?
C19 C18 C17 120.0(3) . . ?
C19 C18 H18 120.0 . . ?
C17 C18 H18 120.0 . . ?
C20 C19 C18 120.4(3) . . ?
C20 C19 H19 119.8 . . ?
C18 C19 H19 119.8 . . ?
C19 C20 C21 119.7(3) . . ?
C19 C20 H20 120.2 . . ?
C21 C20 H20 120.2 . . ?
C16 C21 C20 120.8(3) . . ?
C16 C21 H21 119.6 . . ?
C20 C21 H21 119.6 . . ?
N2 C22 C23 124.2(3) . . ?
N2 C22 C27 117.1(3) . . ?
C23 C22 C27 118.6(3) . . ?
C24 C23 C22 120.6(3) . . ?
C24 C23 H23 119.7 . . ?
C22 C23 H23 119.7 . . ?
C23 C24 C25 120.8(3) . . ?
C23 C24 Cl1 119.3(2) . . ?
C25 C24 Cl1 119.9(3) . . ?
C26 C25 C24 119.1(3) . . ?
C26 C25 Cl2 119.0(2) . . ?
C24 C25 Cl2 121.8(3) . . ?
C27 C26 C25 120.5(3) . . ?
C27 C26 H26 119.7 . . ?
C25 C26 H26 119.7 . . ?
C26 C27 C22 120.3(3) . . ?
C26 C27 H27 119.8 . . ?
C22 C27 H27 119.8 . . ?

loop_
_geom_bond_atom_site_label_1
_geom_bond_atom_site_label_2
_geom_bond_distance
_geom_bond_site_symmetry_2
_geom_bond_publ_flag
Se1 C10 1.908(3) . ?
Se1 C9 1.910(3) . ?
Br1 C3 1.907(3) . ?
Cl1 C24 1.735(3) . ?
Cl2 C25 1.728(4) . ?
O1 C12 1.228(4) . ?
O2 C12 1.343(3) . ?
O2 C13 1.440(4) . ?
N1 C8 1.359(4) . ?
N1 C7 1.464(4) . ?
N1 H1A 0.77(3) . ?
N2 C9 1.281(4) . ?
N2 C22 1.399(4) . ?
C1 C2 1.389(4) . ?
C1 C6 1.397(4) . ?
C1 H1 0.9500 . ?
C2 C3 1.383(4) . ?
C2 H2 0.9500 . ?
C3 C4 1.365(4) . ?
C4 C5 1.396(4) . ?
C4 H4 0.9500 . ?
C5 C6 1.377(4) . ?
C5 H5 0.9500 . ?
C6 C7 1.508(4) . ?
C7 H7A 0.9900 . ?
C7 H7B 0.9900 . ?
C8 C11 1.386(4) . ?
C8 C9 1.476(5) . ?
C10 C14 1.343(4) . ?
C10 C11 1.472(4) . ?
C11 C12 1.451(5) . ?
C13 H13A 0.9800 . ?
C13 H13B 0.9800 . ?
C13 H13C 0.9800 . ?
C14 C15 1.496(4) . ?
C14 H14 0.9500 . ?
C15 C16 1.522(4) . ?
C15 H15A 0.9900 . ?
C15 H15B 0.9900 . ?
C16 C21 1.390(4) . ?
C16 C17 1.393(4) . ?
C17 C18 1.395(4) . ?
C17 H17 0.9500 . ?
C18 C19 1.384(4) . ?
C18 H18 0.9500 . ?
C19 C20 1.376(4) . ?
C19 H19 0.9500 . ?
C20 C21 1.395(4) . ?
C20 H20 0.9500 . ?
C21 H21 0.9500 . ?
C22 C23 1.401(4) . ?
C22 C27 1.408(4) . ?
C23 C24 1.372(5) . ?
C23 H23 0.9500 . ?
C24 C25 1.398(4) . ?
C25 C26 1.390(4) . ?
C26 C27 1.384(5) . ?
C26 H26 0.9500 . ?
C27 H27 0.9500 . ?

loop_
_geom_hbond_atom_site_label_D
_geom_hbond_atom_site_label_H
_geom_hbond_atom_site_label_A
_geom_hbond_distance_DH
_geom_hbond_distance_HA
_geom_hbond_distance_DA
_geom_hbond_angle_DHA
_geom_hbond_site_symmetry_A
N1 H1A O1 0.77(3) 1.99(3) 2.646(4) 143(3) .

loop_
_geom_torsion_atom_site_label_1
_geom_torsion_atom_site_label_2
_geom_torsion_atom_site_label_3
_geom_torsion_atom_site_label_4
_geom_torsion
_geom_torsion_site_symmetry_1
_geom_torsion_site_symmetry_2
_geom_torsion_site_symmetry_3
_geom_torsion_site_symmetry_4
_geom_torsion_publ_flag
C6 C1 C2 C3 0.5(5) . . . . ?
C1 C2 C3 C4 -1.0(5) . . . . ?
C1 C2 C3 Br1 -180.0(2) . . . . ?
C2 C3 C4 C5 0.6(5) . . . . ?
Br1 C3 C4 C5 179.5(2) . . . . ?
C3 C4 C5 C6 0.4(5) . . . . ?
C4 C5 C6 C1 -0.8(5) . . . . ?
C4 C5 C6 C7 173.3(3) . . . . ?
C2 C1 C6 C5 0.4(5) . . . . ?
C2 C1 C6 C7 -173.6(3) . . . . ?
C8 N1 C7 C6 -74.5(4) . . . . ?
C5 C6 C7 N1 157.1(3) . . . . ?
C1 C6 C7 N1 -29.0(4) . . . . ?
C7 N1 C8 C11 165.5(3) . . . . ?
C7 N1 C8 C9 -14.6(5) . . . . ?
C22 N2 C9 C8 177.1(2) . . . . ?
C22 N2 C9 Se1 0.9(4) . . . . ?
N1 C8 C9 N2 11.8(4) . . . . ?
C11 C8 C9 N2 -168.2(3) . . . . ?
N1 C8 C9 Se1 -171.4(2) . . . . ?
C11 C8 C9 Se1 8.5(3) . . . . ?
C10 Se1 C9 N2 170.1(3) . . . . ?
C10 Se1 C9 C8 -6.43(19) . . . . ?
C9 Se1 C10 C14 -178.8(2) . . . . ?
C9 Se1 C10 C11 3.38(19) . . . . ?
N1 C8 C11 C12 -9.7(4) . . . . ?
C9 C8 C11 C12 170.4(2) . . . . ?
N1 C8 C11 C10 173.8(2) . . . . ?
C9 C8 C11 C10 -6.2(4) . . . . ?
C14 C10 C11 C8 -176.8(3) . . . . ?
Se1 C10 C11 C8 0.7(3) . . . . ?
C14 C10 C11 C12 6.9(5) . . . . ?
Se1 C10 C11 C12 -175.6(2) . . . . ?
C13 O2 C12 O1 0.1(4) . . . . ?
C13 O2 C12 C11 178.6(3) . . . . ?
C8 C11 C12 O1 14.1(4) . . . . ?
C10 C11 C12 O1 -169.7(3) . . . . ?
C8 C11 C12 O2 -164.4(2) . . . . ?
C10 C11 C12 O2 11.9(4) . . . . ?
C11 C10 C14 C15 177.3(3) . . . . ?
Se1 C10 C14 C15 0.0(4) . . . . ?
C10 C14 C15 C16 126.9(3) . . . . ?
C14 C15 C16 C21 -67.9(4) . . . . ?
C14 C15 C16 C17 112.7(3) . . . . ?
C21 C16 C17 C18 -1.4(5) . . . . ?
C15 C16 C17 C18 178.0(3) . . . . ?
C16 C17 C18 C19 0.3(5) . . . . ?
C17 C18 C19 C20 0.6(5) . . . . ?
C18 C19 C20 C21 -0.3(5) . . . . ?
C17 C16 C21 C20 1.8(5) . . . . ?
C15 C16 C21 C20 -177.7(3) . . . . ?
C19 C20 C21 C16 -0.9(5) . . . . ?
C9 N2 C22 C23 52.1(4) . . . . ?
C9 N2 C22 C27 -131.8(3) . . . . ?
N2 C22 C23 C24 176.0(2) . . . . ?
C27 C22 C23 C24 0.0(4) . . . . ?
C22 C23 C24 C25 1.1(4) . . . . ?
C22 C23 C24 Cl1 179.9(2) . . . . ?
C23 C24 C25 C26 -1.3(4) . . . . ?
Cl1 C24 C25 C26 179.9(2) . . . . ?
C23 C24 C25 Cl2 179.7(2) . . . . ?
Cl1 C24 C25 Cl2 0.9(3) . . . . ?
C24 C25 C26 C27 0.4(4) . . . . ?
Cl2 C25 C26 C27 179.5(2) . . . . ?
C25 C26 C27 C22 0.6(4) . . . . ?
N2 C22 C27 C26 -177.1(2) . . . . ?
C23 C22 C27 C26 -0.8(4) . . . . ?

loop_
_cod_related_entry_id
_cod_related_entry_database
_cod_related_entry_code
1 ChemSpider 30653384
